data_7218492
loop_
_publ_author_name
'Li, Zhao-Hao'
'Xue, Li-Ping'
'Shan, Li-Li'
'Zhao, Bang-Tun'
'Kan, Jian'
'Su, Wei-Ping'

_publ_section_title
;
 Hydrogen bonded-extended lanthanide coordination polymers decorated with
 2,3-thiophenedicarboxylate and oxalate: synthesis, structures, and
 properties
;
_journal_issue 47
_journal_name_full CrystEngComm
_journal_page_first 10824
_journal_paper_doi 10.1039/C4CE01734J
_journal_volume 16
_journal_year 2014
_chemical_formula_sum 'C14 H14 O17 S2 Tb2'
_chemical_formula_weight 836.21
_chemical_name_systematic
; 
 ? 
;
_space_group_IT_number 15
_symmetry_cell_setting monoclinic
_symmetry_space_group_name_Hall '-C 2yc'
_symmetry_space_group_name_H-M 'C 1 2/c 1'
_atom_sites_solution_hydrogens geom
_atom_sites_solution_primary direct
_atom_sites_solution_secondary difmap
_audit_creation_method SHELXL-97
_cell_angle_alpha 90.00
_cell_angle_beta 111.0900(10)
_cell_angle_gamma 90.00
_cell_formula_units_Z 4
_cell_length_a 19.621(3)
_cell_length_b 6.0421(9)
_cell_length_c 19.795(3)
_cell_measurement_reflns_used 8253
_cell_measurement_temperature 296(2)
_cell_measurement_theta_max 28.17
_cell_measurement_theta_min 2.51
_cell_volume 2189.5(6)
_computing_cell_refinement 'Bruker SMART'
_computing_data_collection 'Bruker SMART'
_computing_data_reduction 'Bruker SAINT'
_computing_molecular_graphics 'Bruker SHELXTL'
_computing_publication_material 'Bruker SHELXTL'
_computing_structure_refinement 'SHELXL-97 (Sheldrick, 1997)'
_computing_structure_solution 'SHELXS-97 (Sheldrick, 1990)'
_diffrn_ambient_temperature 296(2)
_diffrn_measured_fraction_theta_full 0.999
_diffrn_measured_fraction_theta_max 0.999
_diffrn_measurement_device_type 'CCD area detector'
_diffrn_measurement_method 'phi and omega scans'
_diffrn_radiation_monochromator graphite
_diffrn_radiation_source 'fine-focus sealed tube'
_diffrn_radiation_type MoK\a
_diffrn_radiation_wavelength 0.71073
_diffrn_reflns_av_R_equivalents 0.0226
_diffrn_reflns_av_sigmaI/netI 0.0185
_diffrn_reflns_limit_h_max 23
_diffrn_reflns_limit_h_min -23
_diffrn_reflns_limit_k_max 7
_diffrn_reflns_limit_k_min -7
_diffrn_reflns_limit_l_max 23
_diffrn_reflns_limit_l_min -23
_diffrn_reflns_number 7571
_diffrn_reflns_theta_full 25.49
_diffrn_reflns_theta_max 25.49
_diffrn_reflns_theta_min 2.51
_diffrn_standards_decay_% 0
_diffrn_standards_interval_count 0
_diffrn_standards_interval_time 0
_diffrn_standards_number 0
_exptl_absorpt_coefficient_mu 6.684
_exptl_absorpt_correction_T_max 0.3210
_exptl_absorpt_correction_T_min 0.1703
_exptl_absorpt_correction_type multi-scan
_exptl_absorpt_process_details sadabs
_exptl_crystal_colour colourless
_exptl_crystal_density_diffrn 2.537
_exptl_crystal_density_method 'not measured'
_exptl_crystal_description block
_exptl_crystal_F_000 1584
_exptl_crystal_size_max 0.41
_exptl_crystal_size_mid 0.30
_exptl_crystal_size_min 0.22
_refine_diff_density_max 0.774
_refine_diff_density_min -0.845
_refine_diff_density_rms 0.119
_refine_ls_extinction_coef 0.00113(8)
_refine_ls_extinction_expression Fc^*^=kFc[1+0.001xFc^2^\l^3^/sin(2\q)]^-1/4^
_refine_ls_extinction_method SHELXL
_refine_ls_goodness_of_fit_ref 1.155
_refine_ls_hydrogen_treatment constr
_refine_ls_matrix_type full
_refine_ls_number_parameters 160
_refine_ls_number_reflns 2033
_refine_ls_number_restraints 0
_refine_ls_restrained_S_all 1.155
_refine_ls_R_factor_all 0.0225
_refine_ls_R_factor_gt 0.0224
_refine_ls_shift/su_max 0.001
_refine_ls_shift/su_mean 0.000
_refine_ls_structure_factor_coef Fsqd
_refine_ls_weighting_details 'calc w=1/[\s^2^(Fo^2^)+(0.0193P)^2^+26.2459P] where P=(Fo^2^+2Fc^2^)/3'
_refine_ls_weighting_scheme calc
_refine_ls_wR_factor_gt 0.0580
_refine_ls_wR_factor_ref 0.0580
_reflns_number_gt 2028
_reflns_number_total 2033
_reflns_threshold_expression >2sigma(I)
_cod_data_source_file c4ce01734j2.cif
_cod_data_source_block a
_cod_depositor_comments
;
The following automatic conversions were performed:

'_symmetry_cell_setting' value 'Monoclinic' changed to 'monoclinic'
according to
/usr/data/users/saulius/crontab/automatic-downloads/rss-feeds/RSC/lib/dictionaries/cif_core.dic
dictionary named 'cif_core.dic' version 2.4.2 from 2011-04-26.

Automatic conversion script
Id: cif_fix_values 2827 2014-09-09 07:05:25Z andrius 

 Adding full bibliography for 7218489--7218493.cif.
;
_cod_original_sg_symbol_H-M C2/c
_cod_database_code 7218492

loop_
_symmetry_equiv_pos_as_xyz
'x, y, z'
'-x, y, -z+1/2'
'x+1/2, y+1/2, z'
'-x+1/2, y+1/2, -z+1/2'
'-x, -y, -z'
'x, -y, z-1/2'
'-x+1/2, -y+1/2, -z'
'x+1/2, -y+1/2, z-1/2'

loop_
_atom_site_label
_atom_site_type_symbol
_atom_site_fract_x
_atom_site_fract_y
_atom_site_fract_z
_atom_site_U_iso_or_equiv
_atom_site_adp_type
_atom_site_occupancy
_atom_site_symmetry_multiplicity
_atom_site_calc_flag
_atom_site_refinement_flags
Tb1 Tb 0.136880(11) 1.18107(3) 0.470511(11) 0.01407(11) Uani 1 1 d .
S1 S 0.10837(9) 0.7736(3) 0.22043(8) 0.0386(4) Uani 1 1 d .
O1 O 0.22997(18) 0.3461(5) 0.43480(18) 0.0203(7) Uani 1 1 d .
O2 O 0.31828(18) 0.5176(6) 0.41358(18) 0.0244(7) Uani 1 1 d .
O3 O 0.19170(17) 0.8636(5) 0.43136(17) 0.0175(7) Uani 1 1 d .
O4 O 0.10649(19) 1.0477(6) 0.34599(18) 0.0257(8) Uani 1 1 d .
O5 O 0.04693(19) 1.2495(6) 0.5255(2) 0.0248(8) Uani 1 1 d .
O6 O -0.05185(18) 1.1258(6) 0.54490(19) 0.0236(7) Uani 1 1 d .
O7 O 0.0531(2) 1.4394(7) 0.3924(2) 0.0358(9) Uani 1 1 d .
H1W H 0.0388 1.5131 0.3534 0.054 Uiso 1 1 d R
H2W H 0.0221 1.4546 0.4123 0.054 Uiso 1 1 d R
O8 O 0.16458(18) 1.5189(5) 0.53593(18) 0.0223(7) Uani 1 1 d .
H3W H 0.1387 1.6334 0.5276 0.034 Uiso 1 1 d R
H4W H 0.2070 1.5591 0.5414 0.034 Uiso 1 1 d R
O9 O 1.0000 0.3049(9) 0.2500 0.0358(13) Uani 1 2 d S
H5W H 0.9640 0.2205 0.2329 0.054 Uiso 1 1 d R
C1 C 0.2523(2) 0.4672(7) 0.3943(2) 0.0162(9) Uani 1 1 d .
C2 C 0.1999(2) 0.5445(8) 0.3220(2) 0.0167(9) Uani 1 1 d .
C3 C 0.1915(2) 0.4228(7) 0.2523(2) 0.0144(9) Uani 1 1 d .
H3 H 0.2148 0.2928 0.2477 0.017 Uiso 1 1 calc R
C4 C 0.1420(4) 0.5445(12) 0.1969(3) 0.0416(15) Uani 1 1 d .
H4 H 0.1281 0.5006 0.1488 0.050 Uiso 1 1 calc R
C5 C 0.1579(3) 0.7337(8) 0.3107(3) 0.0212(10) Uani 1 1 d .
C6 C 0.1516(2) 0.8905(8) 0.3650(2) 0.0167(9) Uani 1 1 d .
C7 C -0.0010(2) 1.1089(8) 0.5204(2) 0.0169(9) Uani 1 1 d .

loop_
_atom_site_aniso_label
_atom_site_aniso_U_11
_atom_site_aniso_U_22
_atom_site_aniso_U_33
_atom_site_aniso_U_23
_atom_site_aniso_U_13
_atom_site_aniso_U_12
Tb1 0.01316(15) 0.01437(15) 0.01508(15) -0.00053(8) 0.00555(9) -0.00043(8)
S1 0.0434(8) 0.0423(8) 0.0241(7) 0.0017(6) 0.0047(6) 0.0065(7)
O1 0.0225(17) 0.0193(17) 0.0207(17) 0.0029(13) 0.0096(14) -0.0024(13)
O2 0.0200(17) 0.0294(19) 0.0236(17) 0.0031(15) 0.0077(14) -0.0022(15)
O3 0.0179(15) 0.0183(16) 0.0146(16) -0.0004(13) 0.0038(13) -0.0002(13)
O4 0.0265(18) 0.0261(19) 0.0205(17) -0.0020(14) 0.0034(14) 0.0093(15)
O5 0.0239(18) 0.0178(17) 0.037(2) -0.0083(15) 0.0164(16) -0.0060(14)
O6 0.0208(17) 0.0238(18) 0.0314(19) -0.0095(15) 0.0157(15) -0.0057(14)
O7 0.041(2) 0.036(2) 0.0229(18) 0.0038(17) 0.0034(17) 0.0206(18)
O8 0.0214(16) 0.0163(16) 0.0315(19) -0.0049(14) 0.0122(14) -0.0012(13)
O9 0.035(3) 0.034(3) 0.025(3) 0.000 -0.006(2) 0.000
C1 0.021(2) 0.013(2) 0.016(2) -0.0004(17) 0.0084(18) 0.0020(18)
C2 0.022(2) 0.016(2) 0.013(2) -0.0011(17) 0.0079(18) -0.0007(18)
C3 0.018(2) 0.014(2) 0.011(2) 0.0032(16) 0.0032(17) 0.0032(17)
C4 0.049(4) 0.054(4) 0.021(3) -0.013(3) 0.013(3) -0.005(3)
C5 0.022(2) 0.023(2) 0.015(2) -0.0011(19) 0.0022(19) 0.001(2)
C6 0.018(2) 0.018(2) 0.016(2) 0.0009(18) 0.0078(18) -0.0011(18)
C7 0.012(2) 0.019(2) 0.017(2) 0.0004(19) 0.0026(17) 0.0005(17)

loop_
_atom_type_symbol
_atom_type_description
_atom_type_scat_dispersion_real
_atom_type_scat_dispersion_imag
_atom_type_scat_source
C C 0.0033 0.0016 'International Tables Vol C Tables 4.2.6.8 and 6.1.1.4'
H H 0.0000 0.0000 'International Tables Vol C Tables 4.2.6.8 and 6.1.1.4'
O O 0.0106 0.0060 'International Tables Vol C Tables 4.2.6.8 and 6.1.1.4'
Tb Tb -0.1723 4.1537 'International Tables Vol C Tables 4.2.6.8 and 6.1.1.4'
S S 0.1246 0.1234 'International Tables Vol C Tables 4.2.6.8 and 6.1.1.4'

loop_
_geom_angle_atom_site_label_1
_geom_angle_atom_site_label_2
_geom_angle_atom_site_label_3
_geom_angle
_geom_angle_site_symmetry_1
_geom_angle_site_symmetry_3
O8 Tb1 O7 76.13(13) . .
O8 Tb1 O1 75.77(11) . 1_565
O7 Tb1 O1 87.57(13) . 1_565
O8 Tb1 O5 70.64(11) . .
O7 Tb1 O5 74.67(14) . .
O1 Tb1 O5 144.82(11) 1_565 .
O8 Tb1 O6 137.24(11) . 5_576
O7 Tb1 O6 97.77(14) . 5_576
O1 Tb1 O6 146.92(11) 1_565 5_576
O5 Tb1 O6 67.00(11) . 5_576
O8 Tb1 O4 139.08(12) . .
O7 Tb1 O4 72.70(12) . .
O1 Tb1 O4 77.07(12) 1_565 .
O5 Tb1 O4 123.71(12) . .
O6 Tb1 O4 73.54(12) 5_576 .
O8 Tb1 O2 88.62(12) . 7_566
O7 Tb1 O2 148.93(13) . 7_566
O1 Tb1 O2 115.06(11) 1_565 7_566
O5 Tb1 O2 74.77(12) . 7_566
O6 Tb1 O2 75.17(12) 5_576 7_566
O4 Tb1 O2 130.84(12) . 7_566
O8 Tb1 O3 143.45(11) . .
O7 Tb1 O3 125.72(12) . .
O1 Tb1 O3 76.44(11) 1_565 .
O5 Tb1 O3 138.44(11) . .
O6 Tb1 O3 74.00(11) 5_576 .
O4 Tb1 O3 53.31(11) . .
O2 Tb1 O3 82.10(11) 7_566 .
O8 Tb1 O1 71.90(11) . 7_566
O7 Tb1 O1 141.50(13) . 7_566
O1 Tb1 O1 64.36(13) 1_565 7_566
O5 Tb1 O1 112.99(11) . 7_566
O6 Tb1 O1 120.25(11) 5_576 7_566
O4 Tb1 O1 121.21(11) . 7_566
O2 Tb1 O1 50.94(10) 7_566 7_566
O3 Tb1 O1 74.89(10) . 7_566
O8 Tb1 C1 79.32(12) . 7_566
O7 Tb1 C1 155.14(13) . 7_566
O1 Tb1 C1 90.16(12) 1_565 7_566
O5 Tb1 C1 93.63(13) . 7_566
O6 Tb1 C1 97.57(13) 5_576 7_566
O4 Tb1 C1 130.71(12) . 7_566
O2 Tb1 C1 25.03(12) 7_566 7_566
O3 Tb1 C1 77.48(11) . 7_566
O1 Tb1 C1 25.91(11) 7_566 7_566
C4 S1 C5 92.4(3) . .
C1 O1 Tb1 153.5(3) . 1_545
C1 O1 Tb1 90.3(3) . 7_566
Tb1 O1 Tb1 115.64(13) 1_545 7_566
C1 O2 Tb1 98.6(3) . 7_566
C6 O3 Tb1 92.7(3) . .
C6 O4 Tb1 93.2(3) . .
C7 O5 Tb1 120.0(3) . .
C7 O6 Tb1 119.4(3) . 5_576
Tb1 O7 H1W 149.2 . .
Tb1 O7 H2W 102.3 . .
H1W O7 H2W 108.3 . .
Tb1 O8 H3W 126.8 . .
Tb1 O8 H4W 110.1 . .
H3W O8 H4W 106.9 . .
O2 C1 O1 120.1(4) . .
O2 C1 C2 119.5(4) . .
O1 C1 C2 120.3(4) . .
O2 C1 Tb1 56.4(2) . 7_566
O1 C1 Tb1 63.8(2) . 7_566
C2 C1 Tb1 175.4(3) . 7_566
C5 C2 C1 125.2(4) . .
C5 C2 C3 112.9(4) . .
C1 C2 C3 121.8(4) . .
C4 C3 C2 106.2(4) . .
C4 C3 H3 126.9 . .
C2 C3 H3 126.9 . .
C3 C4 S1 117.0(4) . .
C3 C4 H4 121.5 . .
S1 C4 H4 121.5 . .
C2 C5 C6 128.1(4) . .
C2 C5 S1 111.5(4) . .
C6 C5 S1 120.3(4) . .
O4 C6 O3 120.7(4) . .
O4 C6 C5 120.1(4) . .
O3 C6 C5 119.1(4) . .
O5 C7 O6 126.4(4) . .
O5 C7 C7 117.5(5) . 5_576
O6 C7 C7 116.2(5) . 5_576

loop_
_geom_bond_atom_site_label_1
_geom_bond_atom_site_label_2
_geom_bond_distance
_geom_bond_site_symmetry_2
Tb1 O8 2.373(3) .
Tb1 O7 2.388(4) .
Tb1 O1 2.400(3) 1_565
Tb1 O5 2.419(3) .
Tb1 O6 2.439(3) 5_576
Tb1 O4 2.454(3) .
Tb1 O2 2.455(3) 7_566
Tb1 O3 2.457(3) .
Tb1 O1 2.616(3) 7_566
Tb1 C1 2.916(4) 7_566
S1 C4 1.670(7) .
S1 C5 1.716(5) .
O1 C1 1.274(5) .
O1 Tb1 2.400(3) 1_545
O1 Tb1 2.616(3) 7_566
O2 C1 1.248(6) .
O2 Tb1 2.455(3) 7_566
O3 C6 1.275(5) .
O4 C6 1.260(6) .
O5 C7 1.244(6) .
O6 C7 1.261(5) .
O6 Tb1 2.439(3) 5_576
O7 H1W 0.8466 .
O7 H2W 0.8394 .
O8 H3W 0.8387 .
O8 H4W 0.8357 .
O9 H5W 0.8382 .
C1 C2 1.505(6) .
C1 Tb1 2.916(4) 7_566
C2 C5 1.380(7) .
C2 C3 1.520(6) .
C3 C4 1.386(8) .
C3 H3 0.9300 .
C4 H4 0.9300 .
C5 C6 1.472(7) .
C7 C7 1.552(9) 5_576

loop_
_geom_hbond_atom_site_label_D
_geom_hbond_atom_site_label_H
_geom_hbond_atom_site_label_A
_geom_hbond_distance_DH
_geom_hbond_distance_HA
_geom_hbond_distance_DA
_geom_hbond_angle_DHA
_geom_hbond_site_symmetry_A
O9 H5W O4 0.84 1.97 2.745(5) 153.0 2_645
O8 H4W O3 0.84 1.92 2.750(5) 171.4 7_576
O8 H3W O2 0.84 2.41 2.952(5) 123.0 7_576
O8 H3W O6 0.84 2.31 3.085(5) 154.4 5_586
O7 H2W O5 0.84 2.45 2.916(6) 115.8 .
O7 H1W O9 0.85 2.29 2.753(4) 114.9 1_465

loop_
_geom_torsion_atom_site_label_1
_geom_torsion_atom_site_label_2
_geom_torsion_atom_site_label_3
_geom_torsion_atom_site_label_4
_geom_torsion
_geom_torsion_site_symmetry_1
_geom_torsion_site_symmetry_4
O8 Tb1 O3 C6 -126.0(3) . .
O7 Tb1 O3 C6 -7.7(3) . .
O1 Tb1 O3 C6 -84.5(3) 1_565 .
O5 Tb1 O3 C6 101.0(3) . .
O6 Tb1 O3 C6 80.4(3) 5_576 .
O4 Tb1 O3 C6 -0.7(2) . .
O2 Tb1 O3 C6 157.2(3) 7_566 .
O1 Tb1 O3 C6 -151.2(3) 7_566 .
C1 Tb1 O3 C6 -177.8(3) 7_566 .
O8 Tb1 O4 C6 132.8(3) . .
O7 Tb1 O4 C6 174.8(3) . .
O1 Tb1 O4 C6 83.3(3) 1_565 .
O5 Tb1 O4 C6 -127.9(3) . .
O6 Tb1 O4 C6 -81.3(3) 5_576 .
O2 Tb1 O4 C6 -28.8(3) 7_566 .
O3 Tb1 O4 C6 0.7(2) . .
O1 Tb1 O4 C6 34.5(3) 7_566 .
C1 Tb1 O4 C6 4.5(3) 7_566 .
O8 Tb1 O5 C7 -175.7(4) . .
O7 Tb1 O5 C7 103.9(4) . .
O1 Tb1 O5 C7 166.2(3) 1_565 .
O6 Tb1 O5 C7 -1.7(3) 5_576 .
O4 Tb1 O5 C7 47.5(4) . .
O2 Tb1 O5 C7 -81.7(4) 7_566 .
O3 Tb1 O5 C7 -23.2(4) . .
O1 Tb1 O5 C7 -116.2(3) 7_566 .
C1 Tb1 O5 C7 -98.4(4) 7_566 .
Tb1 O2 C1 O1 0.7(5) 7_566 .
Tb1 O2 C1 C2 -177.5(3) 7_566 .
Tb1 O1 C1 O2 168.0(4) 1_545 .
Tb1 O1 C1 O2 -0.6(4) 7_566 .
Tb1 O1 C1 C2 -13.9(9) 1_545 .
Tb1 O1 C1 C2 177.5(4) 7_566 .
Tb1 O1 C1 Tb1 168.6(7) 1_545 7_566
O2 C1 C2 C5 -94.6(6) . .
O1 C1 C2 C5 87.3(6) . .
Tb1 C1 C2 C5 -122(4) 7_566 .
O2 C1 C2 C3 82.1(6) . .
O1 C1 C2 C3 -96.1(5) . .
Tb1 C1 C2 C3 55(4) 7_566 .
C5 C2 C3 C4 -0.2(6) . .
C1 C2 C3 C4 -177.2(5) . .
C2 C3 C4 S1 0.2(6) . .
C5 S1 C4 C3 -0.2(5) . .
C1 C2 C5 C6 -3.7(8) . .
C3 C2 C5 C6 179.3(4) . .
C1 C2 C5 S1 177.0(4) . .
C3 C2 C5 S1 0.1(5) . .
C4 S1 C5 C2 0.1(4) . .
C4 S1 C5 C6 -179.3(4) . .
Tb1 O4 C6 O3 -1.3(4) . .
Tb1 O4 C6 C5 177.9(4) . .
Tb1 O3 C6 O4 1.3(4) . .
Tb1 O3 C6 C5 -177.9(4) . .
C2 C5 C6 O4 -174.9(5) . .
S1 C5 C6 O4 4.3(6) . .
C2 C5 C6 O3 4.3(8) . .
S1 C5 C6 O3 -176.5(3) . .
Tb1 O5 C7 O6 -178.3(4) . .
Tb1 O5 C7 C7 1.4(7) . 5_576
Tb1 O6 C7 O5 -178.5(4) 5_576 .
Tb1 O6 C7 C7 1.8(6) 5_576 5_576
